data_1554830
loop_
_publ_author_name
'van Dijk, Tom'
'Bakker, Martijn S.'
'Holtrop, Flip'
'Nieger, Martin'
'Slootweg, J. Chris'
'Lammertsma, Koop'

_publ_section_title
;
 Base-stabilized nitrilium ions as convenient imine synthons.
;
_journal_issue 6
_journal_name_full 'Organic letters'
_journal_page_first 1461
_journal_page_last 1464
_journal_paper_doi 10.1021/acs.orglett.5b00339
_journal_volume 17
_journal_year 2015
_chemical_formula_moiety 'C19 H25 N2, C F3 O3 S'
_chemical_formula_sum 'C20 H25 F3 N2 O3 S'
_chemical_formula_weight 430.48
_chemical_name_systematic
; 
 (Z)-1-(1-(mesitylimino)-2,2-dimethylpropyl)pyridin-1-ium triflate 
;
_space_group_IT_number 14
_space_group_name_Hall '-P 2ybc'
_space_group_name_H-M_alt 'P 1 21/c 1'
_symmetry_cell_setting monoclinic
_symmetry_space_group_name_H-M 'P 1 21/c 1'
_atom_sites_solution_hydrogens geom
_atom_sites_solution_primary direct
_atom_sites_solution_secondary difmap
_audit_creation_method SHELXL-97
_cell_angle_alpha 90.00
_cell_angle_beta 102.44(1)
_cell_angle_gamma 90.00
_cell_formula_units_Z 4
_cell_length_a 8.128(1)
_cell_length_b 15.344(3)
_cell_length_c 16.979(2)
_cell_measurement_reflns_used 140
_cell_measurement_temperature 123(2)
_cell_measurement_theta_max 25.0
_cell_measurement_theta_min 2.5
_cell_volume 2067.8(5)
_computing_cell_refinement EVALCCD
_computing_data_collection Collect
_computing_data_reduction EVALCCD
_computing_molecular_graphics Shelxtl
_computing_publication_material 'SHELXL-97 (Sheldrick, 1997)'
_computing_structure_refinement 'SHELXL-97 (Sheldrick, 1997)'
_computing_structure_solution 'SHELXS-97 (Sheldrick, 1990)'
_diffrn_ambient_temperature 123(2)
_diffrn_measured_fraction_theta_full 0.998
_diffrn_measured_fraction_theta_max 0.998
_diffrn_measurement_device_type 'Bruker-Nonius KappaCCD'
_diffrn_measurement_method 'rotation in phi and omega, 2 deg.'
_diffrn_radiation_monochromator graphite
_diffrn_radiation_source 'fine-focus sealed tube'
_diffrn_radiation_type MoK\a
_diffrn_radiation_wavelength 0.71073
_diffrn_reflns_av_R_equivalents 0.0355
_diffrn_reflns_av_sigmaI/netI 0.0217
_diffrn_reflns_limit_h_max 10
_diffrn_reflns_limit_h_min -10
_diffrn_reflns_limit_k_max 19
_diffrn_reflns_limit_k_min -19
_diffrn_reflns_limit_l_max 22
_diffrn_reflns_limit_l_min -20
_diffrn_reflns_number 40992
_diffrn_reflns_theta_full 27.48
_diffrn_reflns_theta_max 27.48
_diffrn_reflns_theta_min 2.92
_exptl_absorpt_coefficient_mu 0.207
_exptl_absorpt_correction_T_max 0.9703
_exptl_absorpt_correction_T_min 0.8474
_exptl_absorpt_correction_type multi-scan
_exptl_absorpt_process_details 'SADABS (Sheldrick, 2008)'
_exptl_crystal_colour 'pale yellow'
_exptl_crystal_density_diffrn 1.383
_exptl_crystal_density_meas ?
_exptl_crystal_density_method 'not measured'
_exptl_crystal_description plates
_exptl_crystal_F_000 904
_exptl_crystal_size_max 0.40
_exptl_crystal_size_mid 0.30
_exptl_crystal_size_min 0.10
_refine_diff_density_max 0.563
_refine_diff_density_min -0.511
_refine_diff_density_rms 0.049
_refine_ls_extinction_method none
_refine_ls_goodness_of_fit_ref 1.077
_refine_ls_hydrogen_treatment constr
_refine_ls_matrix_type full
_refine_ls_number_parameters 320
_refine_ls_number_reflns 4737
_refine_ls_number_restraints 198
_refine_ls_restrained_S_all 1.096
_refine_ls_R_factor_all 0.0583
_refine_ls_R_factor_gt 0.0445
_refine_ls_shift/su_max 0.000
_refine_ls_shift/su_mean 0.000
_refine_ls_structure_factor_coef Fsqd
_refine_ls_weighting_details 'calc w=1/[\s^2^(Fo^2^)+(0.0470P)^2^+1.4230P] where P=(Fo^2^+2Fc^2^)/3'
_refine_ls_weighting_scheme calc
_refine_ls_wR_factor_gt 0.1067
_refine_ls_wR_factor_ref 0.1152
_reflns_number_gt 3868
_reflns_number_total 4737
_reflns_threshold_expression >2sigma(I)
_cod_data_source_file ol5b00339_si_002.cif
_cod_data_source_block jcs008_compound_4a
_cod_depositor_comments
;
The following automatic conversions were performed:

data item '_exptl_crystal_density_meas' value 'none' was changed to
'?' -- the value is perceived as not measured.

Automatic conversion script
Id: cif_fix_values 6909 2019-04-08 15:41:33Z antanas 
;
_cod_original_sg_symbol_H-M 'P 21/c'
_cod_database_code 1554830

loop_
_symmetry_equiv_pos_as_xyz
'x, y, z'
'-x, y+1/2, -z+1/2'
'-x, -y, -z'
'x, -y-1/2, z-1/2'

loop_
_atom_site_label
_atom_site_type_symbol
_atom_site_fract_x
_atom_site_fract_y
_atom_site_fract_z
_atom_site_U_iso_or_equiv
_atom_site_adp_type
_atom_site_occupancy
_atom_site_symmetry_multiplicity
_atom_site_calc_flag
_atom_site_refinement_flags
_atom_site_disorder_assembly
_atom_site_disorder_group
S1 S 0.05592(6) 0.71674(3) 0.43028(3) 0.02819(13) Uani 1 1 d D . .
O1 O -0.1156(6) 0.7420(7) 0.4189(6) 0.0413(17) Uani 0.521(19) 1 d PDU A 1
O2 O 0.1261(10) 0.6920(8) 0.5120(5) 0.079(3) Uani 0.521(19) 1 d PDU A 1
O3 O 0.0988(16) 0.6649(6) 0.3700(7) 0.080(3) Uani 0.521(19) 1 d PDU A 1
O1' O -0.1077(8) 0.7434(8) 0.4367(8) 0.058(3) Uani 0.479(19) 1 d PDU A 2
O2' O 0.1502(13) 0.6718(6) 0.4966(5) 0.076(3) Uani 0.479(19) 1 d PDU A 2
O3' O 0.0573(11) 0.6812(5) 0.3519(3) 0.0429(17) Uani 0.479(19) 1 d PDU A 2
C1T C 0.1643(2) 0.81937(12) 0.42487(10) 0.0285(4) Uani 1 1 d D A .
F1 F 0.3271(6) 0.8113(7) 0.4357(8) 0.051(2) Uani 0.521(19) 1 d PDU A 1
F2 F 0.1127(14) 0.8530(7) 0.3524(5) 0.069(3) Uani 0.521(19) 1 d PDU A 1
F3 F 0.1322(18) 0.8763(7) 0.4768(7) 0.086(3) Uani 0.521(19) 1 d PDU A 1
F1' F 0.3209(7) 0.8086(7) 0.4185(8) 0.050(2) Uani 0.479(19) 1 d PDU A 2
F2' F 0.0894(14) 0.8682(6) 0.3657(5) 0.060(2) Uani 0.479(19) 1 d PDU A 2
F3' F 0.1722(18) 0.8630(7) 0.4927(5) 0.069(3) Uani 0.479(19) 1 d PDU A 2
N1 N 0.43030(17) 0.46531(9) 0.30542(8) 0.0221(3) Uani 1 1 d . . .
C1 C 0.40431(19) 0.38946(11) 0.32533(9) 0.0203(3) Uani 1 1 d . . .
C2 C 0.2971(2) 0.36564(12) 0.38509(10) 0.0248(4) Uani 1 1 d . . .
C3 C 0.2467(3) 0.44897(15) 0.42243(13) 0.0382(5) Uani 1 1 d . . .
H3A H 0.1776 0.4344 0.4613 0.057 Uiso 1 1 calc R . .
H3B H 0.1818 0.4862 0.3799 0.057 Uiso 1 1 calc R . .
H3C H 0.3481 0.4800 0.4501 0.057 Uiso 1 1 calc R . .
C4 C 0.3964(3) 0.30636(16) 0.45100(12) 0.0392(5) Uani 1 1 d . . .
H4A H 0.3261 0.2914 0.4893 0.059 Uiso 1 1 calc R . .
H4B H 0.4979 0.3367 0.4795 0.059 Uiso 1 1 calc R . .
H4C H 0.4286 0.2530 0.4265 0.059 Uiso 1 1 calc R . .
C5 C 0.1380(2) 0.31848(14) 0.34073(11) 0.0329(4) Uani 1 1 d . . .
H5A H 0.0687 0.3029 0.3792 0.049 Uiso 1 1 calc R . .
H5B H 0.1697 0.2655 0.3154 0.049 Uiso 1 1 calc R . .
H5C H 0.0737 0.3569 0.2991 0.049 Uiso 1 1 calc R . .
C6 C 0.5281(2) 0.48879(11) 0.24816(10) 0.0216(3) Uani 1 1 d . . .
C7 C 0.4459(2) 0.50226(11) 0.16816(11) 0.0259(4) Uani 1 1 d . . .
C8 C 0.5396(2) 0.53484(12) 0.11513(11) 0.0286(4) Uani 1 1 d . . .
H8 H 0.4853 0.5441 0.0604 0.034 Uiso 1 1 calc R . .
C9 C 0.7093(2) 0.55417(11) 0.13961(11) 0.0278(4) Uani 1 1 d . . .
C10 C 0.7853(2) 0.54267(12) 0.22031(11) 0.0281(4) Uani 1 1 d . . .
H10 H 0.9010 0.5571 0.2381 0.034 Uiso 1 1 calc R . .
C11 C 0.6974(2) 0.51066(11) 0.27593(11) 0.0244(4) Uani 1 1 d . . .
C12 C 0.2599(2) 0.48523(15) 0.14064(12) 0.0364(5) Uani 1 1 d . . .
H12A H 0.2137 0.5224 0.0942 0.055 Uiso 1 1 calc R . .
H12B H 0.2032 0.4983 0.1847 0.055 Uiso 1 1 calc R . .
H12C H 0.2417 0.4239 0.1251 0.055 Uiso 1 1 calc R . .
C13 C 0.8092(3) 0.58611(13) 0.08018(13) 0.0366(5) Uani 1 1 d . . .
H13A H 0.8925 0.6290 0.1064 0.055 Uiso 1 1 calc R . .
H13B H 0.7330 0.6133 0.0341 0.055 Uiso 1 1 calc R . .
H13C H 0.8671 0.5368 0.0613 0.055 Uiso 1 1 calc R . .
C14 C 0.7799(2) 0.50386(13) 0.36383(11) 0.0325(4) Uani 1 1 d . . .
H14A H 0.8239 0.4447 0.3757 0.049 Uiso 1 1 calc R . .
H14B H 0.6970 0.5166 0.3964 0.049 Uiso 1 1 calc R . .
H14C H 0.8728 0.5458 0.3767 0.049 Uiso 1 1 calc R . .
N2 N 0.47995(18) 0.31444(9) 0.29007(8) 0.0225(3) Uani 1 1 d . . .
C15 C 0.3936(3) 0.27651(12) 0.22220(11) 0.0294(4) Uani 1 1 d . . .
H15 H 0.2838 0.2964 0.1978 0.035 Uiso 1 1 calc R . .
C16 C 0.4647(3) 0.20897(13) 0.18830(12) 0.0367(5) Uani 1 1 d . . .
H16 H 0.4039 0.1819 0.1405 0.044 Uiso 1 1 calc R . .
C17 C 0.6233(3) 0.18066(13) 0.22332(14) 0.0403(5) Uani 1 1 d . . .
H17 H 0.6736 0.1343 0.1998 0.048 Uiso 1 1 calc R . .
C18 C 0.7093(3) 0.22019(13) 0.29324(16) 0.0425(5) Uani 1 1 d . . .
H18 H 0.8193 0.2011 0.3183 0.051 Uiso 1 1 calc R . .
C19 C 0.6351(2) 0.28712(12) 0.32620(13) 0.0321(4) Uani 1 1 d . . .
H19 H 0.6931 0.3142 0.3746 0.039 Uiso 1 1 calc R . .

loop_
_atom_site_aniso_label
_atom_site_aniso_U_11
_atom_site_aniso_U_22
_atom_site_aniso_U_33
_atom_site_aniso_U_23
_atom_site_aniso_U_13
_atom_site_aniso_U_12
S1 0.0255(2) 0.0281(2) 0.0318(2) 0.00243(18) 0.00821(17) -0.00488(18)
O1 0.022(2) 0.056(3) 0.041(3) 0.011(2) -0.0028(18) -0.004(2)
O2 0.037(2) 0.115(7) 0.079(4) 0.072(4) -0.001(3) -0.016(3)
O3 0.090(6) 0.032(3) 0.147(6) -0.035(4) 0.091(5) -0.026(3)
O1' 0.041(4) 0.070(4) 0.078(6) -0.019(4) 0.041(4) -0.016(3)
O2' 0.082(6) 0.043(3) 0.073(4) 0.025(3) -0.046(4) -0.029(3)
O3' 0.052(3) 0.047(4) 0.033(3) -0.0216(19) 0.016(2) -0.022(2)
C1T 0.0293(9) 0.0252(9) 0.0300(9) -0.0027(7) 0.0040(7) -0.0015(7)
F1 0.029(2) 0.050(4) 0.070(4) 0.021(3) -0.0013(18) -0.008(2)
F2 0.075(5) 0.071(5) 0.050(2) 0.040(3) -0.009(2) -0.023(3)
F3 0.094(6) 0.054(3) 0.126(7) -0.057(4) 0.061(5) -0.029(3)
F1' 0.027(3) 0.044(3) 0.085(6) -0.018(3) 0.028(3) -0.016(2)
F2' 0.048(3) 0.032(2) 0.088(5) 0.024(3) -0.011(3) -0.0031(19)
F3' 0.098(6) 0.061(4) 0.054(3) -0.041(2) 0.034(3) -0.037(4)
N1 0.0198(7) 0.0245(7) 0.0217(7) -0.0002(6) 0.0041(5) -0.0012(6)
C1 0.0161(7) 0.0258(8) 0.0181(7) -0.0015(6) 0.0014(6) -0.0015(6)
C2 0.0207(8) 0.0327(9) 0.0217(8) 0.0002(7) 0.0062(6) -0.0051(7)
C3 0.0384(11) 0.0450(12) 0.0375(11) -0.0119(9) 0.0223(9) -0.0089(9)
C4 0.0325(10) 0.0585(14) 0.0269(10) 0.0128(9) 0.0068(8) -0.0045(9)
C5 0.0243(9) 0.0438(11) 0.0308(9) -0.0008(8) 0.0066(7) -0.0111(8)
C6 0.0251(9) 0.0173(8) 0.0237(8) -0.0003(6) 0.0080(6) 0.0012(6)
C7 0.0273(9) 0.0244(9) 0.0263(8) -0.0004(7) 0.0066(7) 0.0002(7)
C8 0.0380(10) 0.0251(9) 0.0241(9) 0.0005(7) 0.0098(7) 0.0014(8)
C9 0.0362(10) 0.0187(8) 0.0336(9) -0.0004(7) 0.0186(8) 0.0010(7)
C10 0.0256(9) 0.0221(8) 0.0394(10) -0.0013(7) 0.0130(8) -0.0020(7)
C11 0.0252(9) 0.0191(8) 0.0291(9) -0.0005(7) 0.0063(7) -0.0002(7)
C12 0.0296(10) 0.0484(12) 0.0285(9) 0.0096(9) 0.0007(8) -0.0033(9)
C13 0.0475(12) 0.0286(10) 0.0417(11) -0.0003(8) 0.0273(9) -0.0023(9)
C14 0.0255(9) 0.0369(11) 0.0328(10) 0.0024(8) 0.0008(7) -0.0083(8)
N2 0.0242(7) 0.0197(7) 0.0257(7) 0.0012(5) 0.0101(6) -0.0040(6)
C15 0.0380(10) 0.0284(9) 0.0225(8) 0.0003(7) 0.0084(7) -0.0036(8)
C16 0.0568(13) 0.0284(10) 0.0295(10) -0.0036(8) 0.0190(9) -0.0066(9)
C17 0.0480(12) 0.0231(9) 0.0604(14) -0.0027(9) 0.0353(11) -0.0045(9)
C18 0.0273(10) 0.0262(10) 0.0768(16) -0.0027(10) 0.0170(10) -0.0019(8)
C19 0.0236(9) 0.0242(9) 0.0476(11) -0.0021(8) 0.0057(8) -0.0047(7)

loop_
_atom_type_symbol
_atom_type_description
_atom_type_scat_dispersion_real
_atom_type_scat_dispersion_imag
_atom_type_scat_source
C C 0.0033 0.0016 'International Tables Vol C Tables 4.2.6.8 and 6.1.1.4'
H H 0.0000 0.0000 'International Tables Vol C Tables 4.2.6.8 and 6.1.1.4'
N N 0.0061 0.0033 'International Tables Vol C Tables 4.2.6.8 and 6.1.1.4'
O O 0.0106 0.0060 'International Tables Vol C Tables 4.2.6.8 and 6.1.1.4'
F F 0.0171 0.0103 'International Tables Vol C Tables 4.2.6.8 and 6.1.1.4'
S S 0.1246 0.1234 'International Tables Vol C Tables 4.2.6.8 and 6.1.1.4'

loop_
_geom_angle_atom_site_label_1
_geom_angle_atom_site_label_2
_geom_angle_atom_site_label_3
_geom_angle
O3 S1 O2' 97.4(6)
O3 S1 O1' 127.3(7)
O2' S1 O1' 116.1(6)
O3 S1 O1 116.7(6)
O2' S1 O1 126.5(6)
O1' S1 O1 12.0(8)
O3 S1 O2 116.6(5)
O2' S1 O2 19.2(7)
O1' S1 O2 100.7(6)
O1 S1 O2 112.2(5)
O3 S1 O3' 19.2(7)
O2' S1 O3' 116.4(5)
O1' S1 O3' 112.0(5)
O1 S1 O3' 100.4(5)
O2 S1 O3' 135.5(6)
O3 S1 C1T 104.9(4)
O2' S1 C1T 106.3(3)
O1' S1 C1T 103.1(5)
O1 S1 C1T 103.2(4)
O2 S1 C1T 100.5(4)
O3' S1 C1T 100.4(4)
F2' C1T F1 117.2(8)
F2' C1T F3 90.5(8)
F1 C1T F3 108.2(6)
F2' C1T F1' 108.1(6)
F1 C1T F1' 12.7(10)
F3 C1T F1' 118.6(9)
F2' C1T F2 17.6(9)
F1 C1T F2 106.2(6)
F3 C1T F2 107.4(6)
F1' C1T F2 95.3(8)
F2' C1T F3' 108.0(6)
F1 C1T F3' 93.9(9)
F3 C1T F3' 18.7(10)
F1' C1T F3' 105.7(6)
F2 C1T F3' 124.2(8)
F2' C1T S1 112.9(5)
F1 C1T S1 113.6(5)
F3 C1T S1 112.1(5)
F1' C1T S1 112.7(5)
F2 C1T S1 109.1(5)
F3' C1T S1 109.2(5)
C1 N1 C6 125.00(15)
N1 C1 N2 120.35(14)
N1 C1 C2 124.27(15)
N2 C1 C2 115.38(14)
C1 C2 C3 108.74(15)
C1 C2 C4 110.13(14)
C3 C2 C4 109.98(16)
C1 C2 C5 109.32(14)
C3 C2 C5 109.08(16)
C4 C2 C5 109.58(16)
C2 C3 H3A 109.5
C2 C3 H3B 109.5
H3A C3 H3B 109.5
C2 C3 H3C 109.5
H3A C3 H3C 109.5
H3B C3 H3C 109.5
C2 C4 H4A 109.5
C2 C4 H4B 109.5
H4A C4 H4B 109.5
C2 C4 H4C 109.5
H4A C4 H4C 109.5
H4B C4 H4C 109.5
C2 C5 H5A 109.5
C2 C5 H5B 109.5
H5A C5 H5B 109.5
C2 C5 H5C 109.5
H5A C5 H5C 109.5
H5B C5 H5C 109.5
C7 C6 C11 121.62(16)
C7 C6 N1 118.70(15)
C11 C6 N1 118.91(15)
C8 C7 C6 118.01(17)
C8 C7 C12 120.95(16)
C6 C7 C12 121.00(16)
C9 C8 C7 122.11(17)
C9 C8 H8 118.9
C7 C8 H8 118.9
C8 C9 C10 118.14(16)
C8 C9 C13 120.96(18)
C10 C9 C13 120.89(18)
C9 C10 C11 122.09(17)
C9 C10 H10 119.0
C11 C10 H10 119.0
C10 C11 C6 117.93(16)
C10 C11 C14 120.98(16)
C6 C11 C14 121.03(16)
C7 C12 H12A 109.5
C7 C12 H12B 109.5
H12A C12 H12B 109.5
C7 C12 H12C 109.5
H12A C12 H12C 109.5
H12B C12 H12C 109.5
C9 C13 H13A 109.5
C9 C13 H13B 109.5
H13A C13 H13B 109.5
C9 C13 H13C 109.5
H13A C13 H13C 109.5
H13B C13 H13C 109.5
C11 C14 H14A 109.5
C11 C14 H14B 109.5
H14A C14 H14B 109.5
C11 C14 H14C 109.5
H14A C14 H14C 109.5
H14B C14 H14C 109.5
C19 N2 C15 121.38(16)
C19 N2 C1 119.01(14)
C15 N2 C1 119.60(15)
N2 C15 C16 119.78(19)
N2 C15 H15 120.1
C16 C15 H15 120.1
C17 C16 C15 119.99(19)
C17 C16 H16 120.0
C15 C16 H16 120.0
C16 C17 C18 119.28(19)
C16 C17 H17 120.4
C18 C17 H17 120.4
C19 C18 C17 119.6(2)
C19 C18 H18 120.2
C17 C18 H18 120.2
N2 C19 C18 119.97(19)
N2 C19 H19 120.0
C18 C19 H19 120.0

loop_
_geom_bond_atom_site_label_1
_geom_bond_atom_site_label_2
_geom_bond_distance
S1 O3 1.399(5)
S1 O2' 1.399(5)
S1 O1' 1.418(5)
S1 O1 1.419(4)
S1 O2 1.433(5)
S1 O3' 1.440(4)
S1 C1T 1.816(2)
C1T F2' 1.295(5)
C1T F1 1.302(5)
C1T F3 1.307(5)
C1T F1' 1.310(5)
C1T F2 1.317(5)
C1T F3' 1.322(5)
N1 C1 1.243(2)
N1 C6 1.428(2)
C1 N2 1.490(2)
C1 C2 1.517(2)
C2 C3 1.522(3)
C2 C4 1.530(3)
C2 C5 1.531(2)
C3 H3A 0.9800
C3 H3B 0.9800
C3 H3C 0.9800
C4 H4A 0.9800
C4 H4B 0.9800
C4 H4C 0.9800
C5 H5A 0.9800
C5 H5B 0.9800
C5 H5C 0.9800
C6 C7 1.394(2)
C6 C11 1.396(2)
C7 C8 1.391(3)
C7 C12 1.506(3)
C8 C9 1.385(3)
C8 H8 0.9500
C9 C10 1.388(3)
C9 C13 1.507(2)
C10 C11 1.391(2)
C10 H10 0.9500
C11 C14 1.502(3)
C12 H12A 0.9800
C12 H12B 0.9800
C12 H12C 0.9800
C13 H13A 0.9800
C13 H13B 0.9800
C13 H13C 0.9800
C14 H14A 0.9800
C14 H14B 0.9800
C14 H14C 0.9800
N2 C19 1.345(2)
N2 C15 1.346(2)
C15 C16 1.372(3)
C15 H15 0.9500
C16 C17 1.369(3)
C16 H16 0.9500
C17 C18 1.382(3)
C17 H17 0.9500
C18 C19 1.370(3)
C18 H18 0.9500
C19 H19 0.9500

loop_
_geom_hbond_atom_site_label_D
_geom_hbond_atom_site_label_H
_geom_hbond_atom_site_label_A
_geom_hbond_distance_DH
_geom_hbond_distance_HA
_geom_hbond_distance_DA
_geom_hbond_angle_DHA
_geom_hbond_site_symmetry_A
C4 H4A O1 0.98 2.60 3.579(8) 174.6 3_566
C12 H12A F3 0.98 2.50 3.476(8) 173.0 4_575
C15 H15 O1 0.95 2.31 2.966(8) 125.8 2_545
C16 H16 O1 0.95 2.52 3.066(8) 116.7 2_545
C17 H17 O3 0.95 2.45 3.036(8) 119.9 2_645
C19 H19 O2 0.95 2.16 3.020(7) 150.2 3_666

loop_
_geom_torsion_atom_site_label_1
_geom_torsion_atom_site_label_2
_geom_torsion_atom_site_label_3
_geom_torsion_atom_site_label_4
_geom_torsion
O3 S1 C1T F2' 77.8(7)
O2' S1 C1T F2' -179.7(7)
O1' S1 C1T F2' -57.1(7)
O1 S1 C1T F2' -44.8(7)
O2 S1 C1T F2' -160.9(7)
O3' S1 C1T F2' 58.6(6)
O3 S1 C1T F1 -58.8(7)
O2' S1 C1T F1 43.7(7)
O1' S1 C1T F1 166.3(7)
O1 S1 C1T F1 178.6(7)
O2 S1 C1T F1 62.6(7)
O3' S1 C1T F1 -78.0(6)
O3 S1 C1T F3 178.2(7)
O2' S1 C1T F3 -79.3(8)
O1' S1 C1T F3 43.3(8)
O1 S1 C1T F3 55.6(8)
O2 S1 C1T F3 -60.5(7)
O3' S1 C1T F3 159.0(7)
O3 S1 C1T F1' -45.0(8)
O2' S1 C1T F1' 57.4(8)
O1' S1 C1T F1' -180.0(7)
O1 S1 C1T F1' -167.7(7)
O2 S1 C1T F1' 76.3(7)
O3' S1 C1T F1' -64.2(7)
O3 S1 C1T F2 59.4(6)
O2' S1 C1T F2 161.9(7)
O1' S1 C1T F2 -75.5(7)
O1 S1 C1T F2 -63.2(7)
O2 S1 C1T F2 -179.3(6)
O3' S1 C1T F2 40.2(6)
O3 S1 C1T F3' -162.1(7)
O2' S1 C1T F3' -59.6(8)
O1' S1 C1T F3' 63.0(8)
O1 S1 C1T F3' 75.3(7)
O2 S1 C1T F3' -40.8(7)
O3' S1 C1T F3' 178.7(7)
C6 N1 C1 N2 1.2(2)
C6 N1 C1 C2 -178.74(15)
N1 C1 C2 C3 -6.6(2)
N2 C1 C2 C3 173.52(14)
N1 C1 C2 C4 -127.12(19)
N2 C1 C2 C4 52.95(19)
N1 C1 C2 C5 112.44(19)
N2 C1 C2 C5 -67.49(19)
C1 N1 C6 C7 94.4(2)
C1 N1 C6 C11 -95.5(2)
C11 C6 C7 C8 2.8(3)
N1 C6 C7 C8 172.66(15)
C11 C6 C7 C12 -174.95(17)
N1 C6 C7 C12 -5.1(3)
C6 C7 C8 C9 -0.3(3)
C12 C7 C8 C9 177.51(18)
C7 C8 C9 C10 -1.9(3)
C7 C8 C9 C13 177.62(17)
C8 C9 C10 C11 1.6(3)
C13 C9 C10 C11 -177.91(17)
C9 C10 C11 C6 0.8(3)
C9 C10 C11 C14 -176.32(17)
C7 C6 C11 C10 -3.1(3)
N1 C6 C11 C10 -172.91(15)
C7 C6 C11 C14 174.06(17)
N1 C6 C11 C14 4.2(2)
N1 C1 N2 C19 88.0(2)
C2 C1 N2 C19 -92.09(18)
N1 C1 N2 C15 -90.8(2)
C2 C1 N2 C15 89.13(18)
C19 N2 C15 C16 -0.5(3)
C1 N2 C15 C16 178.21(16)
N2 C15 C16 C17 -0.3(3)
C15 C16 C17 C18 0.7(3)
C16 C17 C18 C19 -0.2(3)
C15 N2 C19 C18 1.0(3)
C1 N2 C19 C18 -177.76(17)
C17 C18 C19 N2 -0.6(3)
